data_7025204
loop_
_publ_author_name
'Zhang, Jian'
'Chen, Shumei'
'Bu, Xianhui'

_publ_section_title
;
 The first anionic four-connected boron imidazolate framework.
;
_journal_issue 10
_journal_name_full 'Dalton transactions (Cambridge, England : 2003)'
_journal_page_first 2487
_journal_page_last 2489
_journal_paper_doi 10.1039/b925714d
_journal_volume 39
_journal_year 2010
_chemical_formula_sum 'C16 H26 B Cd N9 O0 S2'
_chemical_formula_weight 531.82
_chemical_name_systematic
;
?
;
_space_group_IT_number 2
_symmetry_cell_setting triclinic
_symmetry_space_group_name_Hall '-P 1'
_symmetry_space_group_name_H-M 'P -1'
_atom_sites_solution_hydrogens geom
_atom_sites_solution_primary direct
_atom_sites_solution_secondary difmap
_audit_creation_method SHELXL-97
_cell_angle_alpha 83.7660(10)
_cell_angle_beta 84.2860(10)
_cell_angle_gamma 78.9970(10)
_cell_formula_units_Z 2
_cell_length_a 8.57380(10)
_cell_length_b 8.95080(10)
_cell_length_c 14.7961(2)
_cell_measurement_reflns_used 7886
_cell_measurement_temperature 293(2)
_cell_measurement_theta_max 25.04
_cell_measurement_theta_min 2.33
_cell_volume 1104.40(2)
_computing_cell_refinement 'Bruker SMART'
_computing_data_collection 'Bruker SMART'
_computing_data_reduction 'Bruker SAINT'
_computing_molecular_graphics 'Bruker SHELXTL'
_computing_publication_material 'Bruker SHELXTL'
_computing_structure_refinement 'SHELXL-97 (Sheldrick, 1997)'
_computing_structure_solution 'SHELXS-97 (Sheldrick, 1990)'
_diffrn_ambient_temperature 293(2)
_diffrn_measured_fraction_theta_full 0.975
_diffrn_measured_fraction_theta_max 0.975
_diffrn_measurement_device_type 'CCD area detector'
_diffrn_measurement_method 'phi and omega scans'
_diffrn_radiation_monochromator graphite
_diffrn_radiation_source 'fine-focus sealed tube'
_diffrn_radiation_type MoK\a
_diffrn_radiation_wavelength 0.71073
_diffrn_reflns_av_R_equivalents 0.0211
_diffrn_reflns_av_sigmaI/netI 0.0250
_diffrn_reflns_limit_h_max 10
_diffrn_reflns_limit_h_min -10
_diffrn_reflns_limit_k_max 10
_diffrn_reflns_limit_k_min -10
_diffrn_reflns_limit_l_max 17
_diffrn_reflns_limit_l_min -17
_diffrn_reflns_number 10954
_diffrn_reflns_theta_full 25.04
_diffrn_reflns_theta_max 25.04
_diffrn_reflns_theta_min 1.39
_exptl_absorpt_coefficient_mu 1.200
_exptl_absorpt_correction_type none
_exptl_crystal_colour colorless
_exptl_crystal_density_diffrn 1.599
_exptl_crystal_density_method 'not measured'
_exptl_crystal_description prism
_exptl_crystal_F_000 540
_exptl_crystal_size_max .25
_exptl_crystal_size_mid .18
_exptl_crystal_size_min .09
_refine_diff_density_max 0.728
_refine_diff_density_min -0.882
_refine_diff_density_rms 0.141
_refine_ls_extinction_method none
_refine_ls_goodness_of_fit_ref 1.068
_refine_ls_hydrogen_treatment constr
_refine_ls_matrix_type full
_refine_ls_number_parameters 262
_refine_ls_number_reflns 3819
_refine_ls_number_restraints 0
_refine_ls_restrained_S_all 1.068
_refine_ls_R_factor_all 0.0347
_refine_ls_R_factor_gt 0.0332
_refine_ls_shift/su_max 0.000
_refine_ls_shift/su_mean 0.000
_refine_ls_structure_factor_coef Fsqd
_refine_ls_weighting_details 'calc w=1/[\s^2^(Fo^2^)+(0.0918P)^2^+0.8732P] where P=(Fo^2^+2Fc^2^)/3'
_refine_ls_weighting_scheme calc
_refine_ls_wR_factor_gt 0.1205
_refine_ls_wR_factor_ref 0.1220
_reflns_number_gt 3596
_reflns_number_total 3819
_reflns_threshold_expression >2sigma(I)
_cod_data_source_file b925714d.txt
_cod_data_source_block a
_cod_depositor_comments
;
The following automatic conversions were performed:

'_symmetry_cell_setting' value 'Triclinic' changed to 'triclinic'
according to /home/saulius/struct/CIF-dictionaries/cif_core.dic
dictionary named 'cif_core.dic' version 2.4.2 from 2011-04-26.

Automatic conversion script
Id: cif_fix_values 1891 2012-01-12 08:04:46Z andrius 
;
_cod_original_sg_symbol_H-M P-1
_cod_database_code 7025204

loop_
_symmetry_equiv_pos_as_xyz
'x, y, z'
'-x, -y, -z'

loop_
_atom_site_label
_atom_site_type_symbol
_atom_site_fract_x
_atom_site_fract_y
_atom_site_fract_z
_atom_site_U_iso_or_equiv
_atom_site_adp_type
_atom_site_occupancy
_atom_site_symmetry_multiplicity
_atom_site_calc_flag
_atom_site_refinement_flags
Cd1 Cd 0.28700(3) 0.18190(3) 0.249547(15) 0.02342(14) Uani 1 1 d .
S1 S 0.43991(13) 0.40876(13) 0.20600(7) 0.0375(3) Uani 1 1 d .
S2 S 0.23242(13) 0.15066(13) 0.08318(7) 0.0367(3) Uani 1 1 d .
B1 B 0.8459(4) -0.2710(4) 0.3554(3) 0.0212(8) Uani 1 1 d .
N1 N 0.7250(3) -0.1756(3) 0.2909(2) 0.0228(6) Uani 1 1 d .
N2 N 0.5234(4) 0.0029(4) 0.2444(2) 0.0276(7) Uani 1 1 d .
N3 N 0.7615(3) -0.2767(3) 0.45231(19) 0.0245(6) Uani 1 1 d .
N4 N 0.6741(4) -0.2113(4) 0.5927(2) 0.0303(7) Uani 1 1 d .
N5 N 0.8963(3) -0.4316(3) 0.3220(2) 0.0239(6) Uani 1 1 d .
N6 N 1.0468(4) -0.6484(4) 0.2804(2) 0.0315(7) Uani 1 1 d .
N7 N 0.9927(3) -0.1940(3) 0.35397(19) 0.0228(6) Uani 1 1 d .
N8 N 1.1611(4) -0.0316(4) 0.3158(2) 0.0332(7) Uani 1 1 d .
N9 N 0.2307(4) 0.7159(4) 0.0048(2) 0.0395(8) Uani 1 1 d .
C1 C 0.6094(4) -0.0573(4) 0.3132(2) 0.0259(8) Uani 1 1 d .
H1A H 0.5921 -0.0219 0.3708 0.031 Uiso 1 1 calc R
C2 C 0.7092(5) -0.1908(5) 0.2007(3) 0.0310(9) Uani 1 1 d .
H2A H 0.7714 -0.2628 0.1650 0.037 Uiso 1 1 calc R
C3 C 0.5859(5) -0.0812(5) 0.1737(3) 0.0298(8) Uani 1 1 d .
H3A H 0.5497 -0.0659 0.1156 0.036 Uiso 1 1 calc R
C4 C 0.7797(4) -0.1959(4) 0.5220(2) 0.0290(8) Uani 1 1 d .
H4A H 0.8578 -0.1362 0.5203 0.035 Uiso 1 1 calc R
C5 C 0.6315(5) -0.3416(5) 0.4811(3) 0.0425(10) Uani 1 1 d .
H5A H 0.5866 -0.4028 0.4480 0.051 Uiso 1 1 calc R
C6 C 0.5791(5) -0.3019(6) 0.5661(3) 0.0433(11) Uani 1 1 d .
H6A H 0.4918 -0.3316 0.6008 0.052 Uiso 1 1 calc R
C7 C 1.0460(4) -0.5131(4) 0.3066(3) 0.0275(8) Uani 1 1 d .
H7A H 1.1381 -0.4766 0.3139 0.033 Uiso 1 1 calc R
C8 C 0.8894(5) -0.6564(5) 0.2772(3) 0.0377(10) Uani 1 1 d .
H8A H 0.8523 -0.7400 0.2608 0.045 Uiso 1 1 calc R
C9 C 0.7964(5) -0.5254(5) 0.3013(3) 0.0356(9) Uani 1 1 d .
H9A H 0.6857 -0.5023 0.3037 0.043 Uiso 1 1 calc R
C10 C 1.0262(4) -0.0712(4) 0.3001(2) 0.0265(7) Uani 1 1 d .
H10A H 0.9607 -0.0192 0.2560 0.032 Uiso 1 1 calc R
C11 C 1.2191(5) -0.1377(5) 0.3843(3) 0.0356(9) Uani 1 1 d .
H11A H 1.3141 -0.1406 0.4104 0.043 Uiso 1 1 calc R
C12 C 1.1187(4) -0.2371(5) 0.4084(3) 0.0314(8) Uani 1 1 d .
H12A H 1.1318 -0.3190 0.4531 0.038 Uiso 1 1 calc R
C13 C 0.2218(7) 0.5651(6) -0.0250(5) 0.0655(15) Uani 1 1 d .
H13A H 0.2501 0.4867 0.0233 0.098 Uiso 1 1 calc R
H13B H 0.2942 0.5459 -0.0779 0.098 Uiso 1 1 calc R
H13C H 0.1151 0.5651 -0.0395 0.098 Uiso 1 1 calc R
C14 C 0.1165(9) 0.7472(8) 0.0857(4) 0.083(2) Uani 1 1 d .
H14A H 0.1228 0.8446 0.1051 0.124 Uiso 1 1 calc R
H14B H 0.1425 0.6688 0.1342 0.124 Uiso 1 1 calc R
H14C H 0.0102 0.7484 0.0699 0.124 Uiso 1 1 calc R
C15 C 0.1871(6) 0.8374(6) -0.0694(3) 0.0536(12) Uani 1 1 d .
H15A H 0.1924 0.9349 -0.0498 0.080 Uiso 1 1 calc R
H15B H 0.0807 0.8372 -0.0843 0.080 Uiso 1 1 calc R
H15C H 0.2600 0.8187 -0.1223 0.080 Uiso 1 1 calc R
C16 C 0.3968(6) 0.7183(6) 0.0238(4) 0.0554(13) Uani 1 1 d .
H16A H 0.4022 0.8156 0.0437 0.083 Uiso 1 1 calc R
H16B H 0.4661 0.7020 -0.0307 0.083 Uiso 1 1 calc R
H16C H 0.4297 0.6388 0.0707 0.083 Uiso 1 1 calc R

loop_
_atom_site_aniso_label
_atom_site_aniso_U_11
_atom_site_aniso_U_22
_atom_site_aniso_U_33
_atom_site_aniso_U_23
_atom_site_aniso_U_13
_atom_site_aniso_U_12
Cd1 0.01883(19) 0.0235(2) 0.0266(2) -0.00412(12) -0.00159(12) 0.00022(12)
S1 0.0405(6) 0.0400(6) 0.0345(5) 0.0006(4) 0.0007(4) -0.0176(5)
S2 0.0374(6) 0.0433(6) 0.0305(5) -0.0077(4) -0.0098(4) -0.0041(5)
B1 0.0169(18) 0.020(2) 0.0269(19) -0.0031(15) -0.0012(15) -0.0029(14)
N1 0.0193(14) 0.0238(16) 0.0246(15) -0.0052(12) -0.0010(11) -0.0006(12)
N2 0.0216(15) 0.0271(17) 0.0320(16) -0.0018(13) -0.0041(12) 0.0016(12)
N3 0.0232(14) 0.0247(16) 0.0260(15) -0.0053(12) -0.0040(12) -0.0022(12)
N4 0.0323(17) 0.0354(19) 0.0250(16) -0.0026(13) 0.0034(13) -0.0138(14)
N5 0.0187(14) 0.0213(16) 0.0315(15) -0.0069(12) -0.0037(12) 0.0002(11)
N6 0.0261(16) 0.0260(17) 0.0406(18) -0.0102(14) -0.0028(14) 0.0035(13)
N7 0.0217(14) 0.0191(15) 0.0271(14) -0.0020(12) -0.0028(11) -0.0018(11)
N8 0.0279(17) 0.0312(18) 0.0424(19) -0.0039(14) -0.0030(14) -0.0093(13)
N9 0.0332(18) 0.044(2) 0.0395(19) -0.0047(16) 0.0051(15) -0.0060(15)
C1 0.0244(17) 0.0240(19) 0.0273(17) -0.0052(14) -0.0016(14) 0.0022(14)
C2 0.030(2) 0.035(2) 0.0270(19) -0.0112(16) -0.0018(15) 0.0021(16)
C3 0.0290(19) 0.031(2) 0.0281(18) -0.0040(15) -0.0054(15) -0.0008(16)
C4 0.0269(18) 0.035(2) 0.0286(18) -0.0096(16) 0.0005(14) -0.0110(15)
C5 0.047(2) 0.058(3) 0.032(2) -0.0121(19) 0.0044(18) -0.033(2)
C6 0.037(2) 0.067(3) 0.033(2) -0.013(2) 0.0049(17) -0.027(2)
C7 0.0201(17) 0.0261(19) 0.0359(19) -0.0082(15) -0.0031(15) 0.0004(14)
C8 0.032(2) 0.034(2) 0.051(2) -0.0208(19) -0.0065(18) -0.0024(17)
C9 0.0238(18) 0.031(2) 0.054(2) -0.0136(18) -0.0054(17) -0.0044(16)
C10 0.0260(18) 0.0211(18) 0.0319(18) -0.0020(14) -0.0019(14) -0.0036(14)
C11 0.0233(18) 0.037(2) 0.048(2) -0.0016(18) -0.0098(17) -0.0078(16)
C12 0.0235(18) 0.034(2) 0.038(2) 0.0010(16) -0.0105(15) -0.0058(15)
C13 0.059(3) 0.042(3) 0.099(4) -0.008(3) 0.004(3) -0.022(2)
C14 0.085(5) 0.087(5) 0.061(4) -0.003(3) 0.036(3) -0.001(4)
C15 0.048(3) 0.058(3) 0.052(3) 0.005(2) -0.010(2) -0.006(2)
C16 0.049(3) 0.059(3) 0.061(3) 0.004(2) -0.020(2) -0.013(2)

loop_
_atom_type_symbol
_atom_type_description
_atom_type_scat_dispersion_real
_atom_type_scat_dispersion_imag
_atom_type_scat_source
C C 0.0033 0.0016 'International Tables Vol C Tables 4.2.6.8 and 6.1.1.4'
H H 0.0000 0.0000 'International Tables Vol C Tables 4.2.6.8 and 6.1.1.4'
B B 0.0013 0.0007 'International Tables Vol C Tables 4.2.6.8 and 6.1.1.4'
Cd Cd -0.8075 1.2024 'International Tables Vol C Tables 4.2.6.8 and 6.1.1.4'
N N 0.0061 0.0033 'International Tables Vol C Tables 4.2.6.8 and 6.1.1.4'
O O 0.0106 0.0060 'International Tables Vol C Tables 4.2.6.8 and 6.1.1.4'
S S 0.1246 0.1234 'International Tables Vol C Tables 4.2.6.8 and 6.1.1.4'

loop_
_geom_angle_atom_site_label_1
_geom_angle_atom_site_label_2
_geom_angle_atom_site_label_3
_geom_angle
_geom_angle_site_symmetry_1
_geom_angle_site_symmetry_3
N2 Cd1 N6 170.71(11) . 1_465
N2 Cd1 N8 85.55(11) . 1_455
N6 Cd1 N8 89.77(12) 1_465 1_455
N2 Cd1 N4 88.63(11) . 2_656
N6 Cd1 N4 82.93(11) 1_465 2_656
N8 Cd1 N4 84.47(11) 1_455 2_656
N2 Cd1 S2 93.21(8) . .
N6 Cd1 S2 95.12(8) 1_465 .
N8 Cd1 S2 94.01(8) 1_455 .
N4 Cd1 S2 177.52(8) 2_656 .
N2 Cd1 S1 91.95(9) . .
N6 Cd1 S1 91.33(9) 1_465 .
N8 Cd1 S1 170.21(8) 1_455 .
N4 Cd1 S1 86.02(8) 2_656 .
S2 Cd1 S1 95.58(4) . .
N5 B1 N3 111.7(3) . .
N5 B1 N7 110.2(3) . .
N3 B1 N7 109.6(3) . .
N5 B1 N1 107.9(3) . .
N3 B1 N1 107.3(3) . .
N7 B1 N1 110.0(3) . .
C1 N1 C2 105.0(3) . .
C1 N1 B1 126.0(3) . .
C2 N1 B1 129.0(3) . .
C1 N2 C3 105.1(3) . .
C1 N2 Cd1 127.4(2) . .
C3 N2 Cd1 126.5(2) . .
C4 N3 C5 104.5(3) . .
C4 N3 B1 127.7(3) . .
C5 N3 B1 126.7(3) . .
C4 N4 C6 104.8(3) . .
C4 N4 Cd1 125.3(3) . 2_656
C6 N4 Cd1 125.2(3) . 2_656
C7 N5 C9 104.7(3) . .
C7 N5 B1 128.5(3) . .
C9 N5 B1 126.8(3) . .
C7 N6 C8 105.1(3) . .
C7 N6 Cd1 121.2(3) . 1_645
C8 N6 Cd1 133.6(3) . 1_645
C10 N7 C12 105.1(3) . .
C10 N7 B1 127.9(3) . .
C12 N7 B1 127.1(3) . .
C10 N8 C11 104.0(3) . .
C10 N8 Cd1 131.1(3) . 1_655
C11 N8 Cd1 124.8(3) . 1_655
C15 N9 C13 109.7(4) . .
C15 N9 C16 107.4(4) . .
C13 N9 C16 109.6(4) . .
C15 N9 C14 108.4(4) . .
C13 N9 C14 109.6(5) . .
C16 N9 C14 112.1(5) . .
N2 C1 N1 112.8(3) . .
N2 C1 H1A 123.6 . .
N1 C1 H1A 123.6 . .
C3 C2 N1 107.2(3) . .
C3 C2 H2A 126.4 . .
N1 C2 H2A 126.4 . .
C2 C3 N2 109.8(3) . .
C2 C3 H3A 125.1 . .
N2 C3 H3A 125.1 . .
N4 C4 N3 112.8(3) . .
N4 C4 H4A 123.6 . .
N3 C4 H4A 123.6 . .
C6 C5 N3 108.4(4) . .
C6 C5 H5A 125.8 . .
N3 C5 H5A 125.8 . .
C5 C6 N4 109.4(4) . .
C5 C6 H6A 125.3 . .
N4 C6 H6A 125.3 . .
N6 C7 N5 112.9(3) . .
N6 C7 H7A 123.5 . .
N5 C7 H7A 123.5 . .
C9 C8 N6 110.0(3) . .
C9 C8 H8A 125.0 . .
N6 C8 H8A 125.0 . .
C8 C9 N5 107.2(3) . .
C8 C9 H9A 126.4 . .
N5 C9 H9A 126.4 . .
N8 C10 N7 113.6(3) . .
N8 C10 H10A 123.2 . .
N7 C10 H10A 123.2 . .
C12 C11 N8 110.4(3) . .
C12 C11 H11A 124.8 . .
N8 C11 H11A 124.8 . .
C11 C12 N7 106.9(3) . .
C11 C12 H12A 126.5 . .
N7 C12 H12A 126.5 . .
N9 C13 H13A 109.5 . .
N9 C13 H13B 109.5 . .
H13A C13 H13B 109.5 . .
N9 C13 H13C 109.5 . .
H13A C13 H13C 109.5 . .
H13B C13 H13C 109.5 . .
N9 C14 H14A 109.5 . .
N9 C14 H14B 109.5 . .
H14A C14 H14B 109.5 . .
N9 C14 H14C 109.5 . .
H14A C14 H14C 109.5 . .
H14B C14 H14C 109.5 . .
N9 C15 H15A 109.5 . .
N9 C15 H15B 109.5 . .
H15A C15 H15B 109.5 . .
N9 C15 H15C 109.5 . .
H15A C15 H15C 109.5 . .
H15B C15 H15C 109.5 . .
N9 C16 H16A 109.5 . .
N9 C16 H16B 109.5 . .
H16A C16 H16B 109.5 . .
N9 C16 H16C 109.5 . .
H16A C16 H16C 109.5 . .
H16B C16 H16C 109.5 . .

loop_
_geom_bond_atom_site_label_1
_geom_bond_atom_site_label_2
_geom_bond_distance
_geom_bond_site_symmetry_2
Cd1 N2 2.332(3) .
Cd1 N6 2.350(3) 1_465
Cd1 N8 2.438(3) 1_455
Cd1 N4 2.439(3) 2_656
Cd1 S2 2.6048(10) .
Cd1 S1 2.6117(11) .
B1 N5 1.540(5) .
B1 N3 1.541(5) .
B1 N7 1.543(5) .
B1 N1 1.548(5) .
N1 C1 1.350(4) .
N1 C2 1.379(5) .
N2 C1 1.322(5) .
N2 C3 1.362(5) .
N3 C4 1.360(4) .
N3 C5 1.364(5) .
N4 C4 1.327(5) .
N4 C6 1.365(5) .
N4 Cd1 2.439(3) 2_656
N5 C7 1.361(4) .
N5 C9 1.383(5) .
N6 C7 1.310(5) .
N6 C8 1.371(5) .
N6 Cd1 2.350(3) 1_645
N7 C10 1.346(5) .
N7 C12 1.383(5) .
N8 C10 1.321(5) .
N8 C11 1.375(5) .
N8 Cd1 2.438(3) 1_655
N9 C15 1.482(6) .
N9 C13 1.482(6) .
N9 C16 1.483(6) .
N9 C14 1.484(6) .
C1 H1A 0.9300 .
C2 C3 1.357(5) .
C2 H2A 0.9300 .
C3 H3A 0.9300 .
C4 H4A 0.9300 .
C5 C6 1.353(6) .
C5 H5A 0.9300 .
C6 H6A 0.9300 .
C7 H7A 0.9300 .
C8 C9 1.348(5) .
C8 H8A 0.9300 .
C9 H9A 0.9300 .
C10 H10A 0.9300 .
C11 C12 1.350(6) .
C11 H11A 0.9300 .
C12 H12A 0.9300 .
C13 H13A 0.9600 .
C13 H13B 0.9600 .
C13 H13C 0.9600 .
C14 H14A 0.9600 .
C14 H14B 0.9600 .
C14 H14C 0.9600 .
C15 H15A 0.9600 .
C15 H15B 0.9600 .
C15 H15C 0.9600 .
C16 H16A 0.9600 .
C16 H16B 0.9600 .
C16 H16C 0.9600 .
